data_4134938
loop_
_publ_author_name
'Siddiqi, Zohaib'
'Wertjes, William C.'
'Sarlah, David'

_publ_section_title
;
 Chemical Equivalent of Arene Monooxygenases: Dearomative Synthesis of
 Arene Oxides and Oxepines.
;
_journal_issue 22
_journal_name_full 'Journal of the American Chemical Society'
_journal_page_first 10125
_journal_page_last 10131
_journal_paper_doi 10.1021/jacs.0c02724
_journal_volume 142
_journal_year 2020
_chemical_formula_moiety 'C9 H9 N3 O3'
_chemical_formula_sum 'C9 H9 N3 O3'
_chemical_formula_weight 207.19
_chemical_name_systematic
(1aR*,2S*,8R*,8aS*)-5-methyl-1a,2,8,8a-tetrahydro-4H-2,8-ethenooxireno[2,3-d][1,2,4]triazolo[1,2-a]pyridazine-4,6(5H)-dione
_space_group_crystal_system monoclinic
_space_group_IT_number 14
_space_group_name_Hall '-P 2yn'
_space_group_name_H-M_alt 'P 1 21/n 1'
_atom_sites_solution_hydrogens geom
_atom_sites_solution_primary dual
_audit_creation_date 2020-03-04
_audit_creation_method
;
Olex2 1.3
(compiled 2020.02.04 svn.rd84adfe8 for OlexSys, GUI svn.r6032)
;
_cell_angle_alpha 90
_cell_angle_beta 98.206(2)
_cell_angle_gamma 90
_cell_formula_units_Z 4
_cell_length_a 7.5594(7)
_cell_length_b 15.3365(14)
_cell_length_c 7.7117(7)
_cell_measurement_reflns_used 5557
_cell_measurement_temperature 296.15
_cell_measurement_theta_max 30.509
_cell_measurement_theta_min 2.981
_cell_volume 884.90(14)
_computing_cell_refinement 'SAINT v8.34A (Bruker, 2013)'
_computing_data_reduction 'SAINT v8.34A (Bruker, 2013)'
_computing_molecular_graphics 'Olex2 1.3 (Dolomanov et al., 2009)'
_computing_publication_material 'Olex2 1.3 (Dolomanov et al., 2009)'
_computing_structure_refinement 'XL  (Sheldrick, 2008)'
_computing_structure_solution 'XT (Sheldrick, 2015)'
_diffrn_ambient_temperature 296.15
_diffrn_detector 'Bruker APEXII CCD area detector'
_diffrn_detector_type 'CCD area detector'
_diffrn_measured_fraction_theta_full 0.996
_diffrn_measured_fraction_theta_max 0.997
_diffrn_measurement_device 'kappa diffractometer'
_diffrn_measurement_device_type Mo_ApexII
_diffrn_measurement_method 'profile data from \f and \w scans'
_diffrn_radiation_monochromator graphite
_diffrn_radiation_probe x-ray
_diffrn_radiation_type MoK\a
_diffrn_radiation_wavelength 0.71073
_diffrn_reflns_av_R_equivalents 0.0190
_diffrn_reflns_av_unetI/netI 0.0151
_diffrn_reflns_Laue_measured_fraction_full 0.996
_diffrn_reflns_Laue_measured_fraction_max 0.997
_diffrn_reflns_limit_h_max 9
_diffrn_reflns_limit_h_min -10
_diffrn_reflns_limit_k_max 21
_diffrn_reflns_limit_k_min -21
_diffrn_reflns_limit_l_max 10
_diffrn_reflns_limit_l_min -11
_diffrn_reflns_number 12250
_diffrn_reflns_point_group_measured_fraction_full 0.996
_diffrn_reflns_point_group_measured_fraction_max 0.997
_diffrn_reflns_theta_full 25.242
_diffrn_reflns_theta_max 30.538
_diffrn_reflns_theta_min 3.773
_diffrn_source 'fine-focus sealed X-ray tube'
_diffrn_source_current 30.0
_diffrn_source_power 1.5
_diffrn_source_target Mo
_diffrn_source_type 'Siemens fine-focus sealed tube'
_diffrn_source_voltage 50.0
_diffrn_standards_number 0
_exptl_absorpt_coefficient_mu 0.120
_exptl_absorpt_correction_T_max 0.7461
_exptl_absorpt_correction_T_min 0.6925
_exptl_absorpt_correction_type multi-scan
_exptl_absorpt_process_details
'SADABS-2014/4 (Bruker,2014/4) was used for absorption correction. wR2(int) was 0.0417 before and 0.0349 after correction. The Ratio of minimum to maximum transmission is 0.9282. The \l/2 correction factor is 0.00150.'
_exptl_crystal_colour 'clear colourless'
_exptl_crystal_colour_lustre clear
_exptl_crystal_colour_primary colourless
_exptl_crystal_density_diffrn 1.555
_exptl_crystal_description prism
_exptl_crystal_F_000 432
_exptl_crystal_size_max 0.532
_exptl_crystal_size_mid 0.453
_exptl_crystal_size_min 0.302
_refine_diff_density_max 0.321
_refine_diff_density_min -0.297
_refine_diff_density_rms 0.057
_refine_ls_extinction_method none
_refine_ls_goodness_of_fit_ref 1.036
_refine_ls_hydrogen_treatment constr
_refine_ls_matrix_type full
_refine_ls_number_parameters 137
_refine_ls_number_reflns 2701
_refine_ls_number_restraints 0
_refine_ls_restrained_S_all 1.036
_refine_ls_R_factor_all 0.0469
_refine_ls_R_factor_gt 0.0418
_refine_ls_shift/su_max 0.000
_refine_ls_shift/su_mean 0.000
_refine_ls_structure_factor_coef Fsqd
_refine_ls_weighting_details 'w=1/[\s^2^(Fo^2^)+(0.0821P)^2^+0.1637P] where P=(Fo^2^+2Fc^2^)/3'
_refine_ls_weighting_scheme calc
_refine_ls_wR_factor_gt 0.1242
_refine_ls_wR_factor_ref 0.1306
_reflns_Friedel_coverage 0.000
_reflns_number_gt 2347
_reflns_number_total 2701
_reflns_threshold_expression 'I > 2\s(I)'
_cod_data_source_file ja0c02724_si_005.cif
_cod_data_source_block dm62w_0m
_cod_depositor_comments
;Adding full bibliography for 4134935--4134938.cif.

 Adding full bibliography for 4134935--4134938.cif.
;
_cod_database_code 4134938
_shelx_shelxl_version_number 2014/7
_shelx_space_group_comment
;
The symmetry employed for this shelxl refinement is uniquely defined
by the following loop, which should always be used as a source of
symmetry information in preference to the above space-group names.
They are only intended as comments.
;
_shelx_estimated_absorpt_t_max 0.965
_shelx_estimated_absorpt_t_min 0.939
_olex2_refinement_description
;
1. Fixed Uiso
 At 1.2 times of:
  All C(H) groups
 At 1.5 times of:
  All C(H,H,H) groups
2.a Ternary CH refined with riding coordinates:
 C1(H1), C2(H2), C5(H5), C6(H6)
2.b Aromatic/amide H refined with riding coordinates:
 C3(H3), C4(H4)
2.c Idealised Me refined as rotating group:
 C9(H9A,H9B,H9C)
;
_olex2_date_sample_data_collection 2019-07-18
_olex2_date_sample_submission 2019-07-17
_olex2_exptl_crystal_mounting_method
'Mounted using Paratone-N oil on a Cryo-Loop with (2 2 1) face roughly perpendicular to the spindle axis'
_olex2_submission_original_sample_id D62W
_olex2_submission_special_instructions 'No special instructions were received'

loop_
_space_group_symop_operation_xyz
'x, y, z'
'-x+1/2, y+1/2, -z+1/2'
'-x, -y, -z'
'x-1/2, -y-1/2, z-1/2'

loop_
_atom_site_label
_atom_site_type_symbol
_atom_site_fract_x
_atom_site_fract_y
_atom_site_fract_z
_atom_site_U_iso_or_equiv
_atom_site_adp_type
_atom_site_occupancy
_atom_site_site_symmetry_order
_atom_site_calc_flag
_atom_site_refinement_flags_posn
_atom_site_refinement_flags_adp
_atom_site_refinement_flags_occupancy
_atom_site_disorder_assembly
_atom_site_disorder_group
O1 O -0.01522(12) 0.74201(6) 0.38706(15) 0.0459(3) Uani 1 1 d . . . . .
O2 O 0.64635(10) 0.62479(6) 0.27244(13) 0.0395(2) Uani 1 1 d . . . . .
O3 O 0.21773(12) 0.41382(5) 0.24780(13) 0.0396(2) Uani 1 1 d . . . . .
N1 N 0.37206(11) 0.61972(5) 0.37540(11) 0.02482(19) Uani 1 1 d . . . . .
N2 N 0.23816(11) 0.55272(5) 0.36955(11) 0.02493(19) Uani 1 1 d . . . . .
N3 N 0.47271(12) 0.49954(6) 0.26294(12) 0.0274(2) Uani 1 1 d . . . . .
C1 C 0.03260(16) 0.65605(8) 0.44810(17) 0.0363(3) Uani 1 1 d . . . . .
H1 H -0.0041 0.6365 0.5586 0.044 Uiso 1 1 calc R U . . .
C2 C 0.05525(13) 0.58813(7) 0.30845(15) 0.0297(2) Uani 1 1 d . . . . .
H2 H -0.0366 0.5427 0.3017 0.036 Uiso 1 1 calc R U . . .
C3 C 0.06052(15) 0.63108(8) 0.13455(16) 0.0352(2) Uani 1 1 d . . . . .
H3 H -0.0155 0.6159 0.0334 0.042 Uiso 1 1 calc R U . . .
C4 C 0.18441(15) 0.69305(8) 0.13893(16) 0.0345(2) Uani 1 1 d . . . . .
H4 H 0.2028 0.7253 0.0410 0.041 Uiso 1 1 calc R U . . .
C5 C 0.29166(13) 0.70599(6) 0.31642(15) 0.0292(2) Uani 1 1 d . . . . .
H5 H 0.3827 0.7514 0.3154 0.035 Uiso 1 1 calc R U . . .
C6 C 0.16855(16) 0.72396(7) 0.45355(17) 0.0365(3) Uani 1 1 d . . . . .
H6 H 0.2198 0.7483 0.5672 0.044 Uiso 1 1 calc R U . . .
C7 C 0.51271(13) 0.58639(7) 0.29807(13) 0.0261(2) Uani 1 1 d . . . . .
C8 C 0.29921(14) 0.48070(6) 0.28647(13) 0.0261(2) Uani 1 1 d . . . . .
C9 C 0.58980(17) 0.43924(8) 0.18910(17) 0.0395(3) Uani 1 1 d . . . . .
H9A H 0.6509 0.4033 0.2806 0.059 Uiso 1 1 calc R U . . .
H9B H 0.6757 0.4714 0.1344 0.059 Uiso 1 1 calc R U . . .
H9C H 0.5202 0.4031 0.1034 0.059 Uiso 1 1 calc R U . . .

loop_
_atom_site_aniso_label
_atom_site_aniso_U_11
_atom_site_aniso_U_22
_atom_site_aniso_U_33
_atom_site_aniso_U_23
_atom_site_aniso_U_13
_atom_site_aniso_U_12
O1 0.0343(4) 0.0335(4) 0.0734(7) 0.0034(4) 0.0202(4) 0.0101(3)
O2 0.0225(4) 0.0402(5) 0.0571(6) 0.0040(4) 0.0097(3) -0.0024(3)
O3 0.0423(5) 0.0258(4) 0.0502(5) -0.0051(3) 0.0050(4) -0.0075(3)
N1 0.0207(4) 0.0227(4) 0.0310(4) -0.0015(3) 0.0038(3) -0.0020(3)
N2 0.0219(4) 0.0226(4) 0.0308(4) 0.0005(3) 0.0052(3) -0.0020(3)
N3 0.0269(4) 0.0263(4) 0.0293(4) -0.0007(3) 0.0051(3) 0.0039(3)
C1 0.0323(5) 0.0333(5) 0.0471(6) 0.0038(5) 0.0189(5) 0.0054(4)
C2 0.0196(4) 0.0279(5) 0.0420(6) 0.0028(4) 0.0051(4) -0.0021(3)
C3 0.0273(5) 0.0397(6) 0.0364(6) 0.0033(4) -0.0031(4) 0.0022(4)
C4 0.0301(5) 0.0364(6) 0.0374(6) 0.0110(4) 0.0064(4) 0.0039(4)
C5 0.0247(4) 0.0211(4) 0.0426(6) 0.0008(4) 0.0078(4) -0.0010(3)
C6 0.0336(5) 0.0302(5) 0.0475(6) -0.0067(5) 0.0119(5) 0.0037(4)
C7 0.0210(4) 0.0286(5) 0.0280(5) 0.0020(3) 0.0013(3) 0.0018(3)
C8 0.0283(4) 0.0239(4) 0.0256(4) 0.0015(3) 0.0020(3) -0.0002(3)
C9 0.0417(6) 0.0392(6) 0.0388(6) -0.0030(5) 0.0097(5) 0.0149(5)

loop_
_atom_type_symbol
_atom_type_description
_atom_type_scat_dispersion_real
_atom_type_scat_dispersion_imag
_atom_type_scat_source
C C 0.0033 0.0016 'International Tables Vol C Tables 4.2.6.8 and 6.1.1.4'
H H 0.0000 0.0000 'International Tables Vol C Tables 4.2.6.8 and 6.1.1.4'
N N 0.0061 0.0033 'International Tables Vol C Tables 4.2.6.8 and 6.1.1.4'
O O 0.0106 0.0060 'International Tables Vol C Tables 4.2.6.8 and 6.1.1.4'

loop_
_exptl_crystal_face_index_h
_exptl_crystal_face_index_k
_exptl_crystal_face_index_l
_exptl_crystal_face_perp_dist
-2.00 1.00 2.00 0.0650
2.00 -1.00 -2.00 0.1870
0.00 1.00 -1.00 0.1610
0.00 -1.00 1.00 0.1690
1.00 1.00 1.00 0.1870
0.00 -1.00 -1.00 0.1260
1.00 0.00 -1.00 0.1520
-1.00 0.00 1.00 0.0910
-1.00 -2.00 0.00 0.2320
0.00 -1.00 0.00 0.2080
0.00 1.00 0.00 0.2360
1.00 -1.00 0.00 0.3120
1.00 3.00 1.00 0.2090
0.00 2.00 -1.00 0.1750

loop_
_geom_angle_atom_site_label_1
_geom_angle_atom_site_label_2
_geom_angle_atom_site_label_3
_geom_angle
_geom_angle_site_symmetry_1
_geom_angle_site_symmetry_3
_geom_angle_publ_flag
C1 O1 C6 61.22(8) . . ?
N2 N1 C5 111.58(7) . . ?
C7 N1 N2 107.58(8) . . ?
C7 N1 C5 119.78(8) . . ?
N1 N2 C2 111.40(7) . . ?
C8 N2 N1 107.69(7) . . ?
C8 N2 C2 119.74(8) . . ?
C7 N3 C9 124.17(9) . . ?
C8 N3 C7 111.16(8) . . ?
C8 N3 C9 124.22(10) . . ?
O1 C1 H1 118.6 . . ?
O1 C1 C2 116.49(10) . . ?
O1 C1 C6 59.68(8) . . ?
C2 C1 H1 118.6 . . ?
C6 C1 H1 118.6 . . ?
C6 C1 C2 110.98(9) . . ?
N2 C2 C1 102.54(9) . . ?
N2 C2 H2 111.9 . . ?
N2 C2 C3 107.42(8) . . ?
C1 C2 H2 111.9 . . ?
C3 C2 C1 110.57(9) . . ?
C3 C2 H2 111.9 . . ?
C2 C3 H3 123.2 . . ?
C4 C3 C2 113.53(10) . . ?
C4 C3 H3 123.2 . . ?
C3 C4 H4 123.1 . . ?
C3 C4 C5 113.83(10) . . ?
C5 C4 H4 123.1 . . ?
N1 C5 C4 107.62(9) . . ?
N1 C5 H5 112.0 . . ?
N1 C5 C6 102.09(8) . . ?
C4 C5 H5 112.0 . . ?
C4 C5 C6 110.57(9) . . ?
C6 C5 H5 112.0 . . ?
O1 C6 C1 59.10(8) . . ?
O1 C6 C5 116.12(11) . . ?
O1 C6 H6 119.0 . . ?
C1 C6 C5 110.29(9) . . ?
C1 C6 H6 119.0 . . ?
C5 C6 H6 119.0 . . ?
O2 C7 N1 126.82(10) . . ?
O2 C7 N3 126.92(10) . . ?
N3 C7 N1 106.21(8) . . ?
O3 C8 N2 126.61(10) . . ?
O3 C8 N3 127.17(10) . . ?
N3 C8 N2 106.19(8) . . ?
N3 C9 H9A 109.5 . . ?
N3 C9 H9B 109.5 . . ?
N3 C9 H9C 109.5 . . ?
H9A C9 H9B 109.5 . . ?
H9A C9 H9C 109.5 . . ?
H9B C9 H9C 109.5 . . ?

loop_
_geom_bond_atom_site_label_1
_geom_bond_atom_site_label_2
_geom_bond_distance
_geom_bond_site_symmetry_2
_geom_bond_publ_flag
O1 C1 1.4288(14) . ?
O1 C6 1.4374(15) . ?
O2 C7 1.2098(13) . ?
O3 C8 1.2116(13) . ?
N1 N2 1.4386(11) . ?
N1 C5 1.4993(13) . ?
N1 C7 1.3886(13) . ?
N2 C2 1.4976(13) . ?
N2 C8 1.3885(13) . ?
N3 C7 1.3839(13) . ?
N3 C8 1.3801(13) . ?
N3 C9 1.4516(14) . ?
C1 H1 0.9800 . ?
C1 C2 1.5254(16) . ?
C1 C6 1.4595(17) . ?
C2 H2 0.9800 . ?
C2 C3 1.4997(16) . ?
C3 H3 0.9300 . ?
C3 C4 1.3313(17) . ?
C4 H4 0.9300 . ?
C4 C5 1.5011(16) . ?
C5 H5 0.9800 . ?
C5 C6 1.5301(15) . ?
C6 H6 0.9800 . ?
C9 H9A 0.9600 . ?
C9 H9B 0.9600 . ?
C9 H9C 0.9600 . ?

loop_
_geom_torsion_atom_site_label_1
_geom_torsion_atom_site_label_2
_geom_torsion_atom_site_label_3
_geom_torsion_atom_site_label_4
_geom_torsion
_geom_torsion_site_symmetry_1
_geom_torsion_site_symmetry_2
_geom_torsion_site_symmetry_3
_geom_torsion_site_symmetry_4
_geom_torsion_publ_flag
O1 C1 C2 N2 126.54(10) . . . . ?
O1 C1 C2 C3 12.27(13) . . . . ?
O1 C1 C6 C5 -109.01(11) . . . . ?
N1 N2 C2 C1 -61.07(10) . . . . ?
N1 N2 C2 C3 55.49(11) . . . . ?
N1 N2 C8 O3 -175.00(10) . . . . ?
N1 N2 C8 N3 7.12(10) . . . . ?
N1 C5 C6 O1 -125.94(10) . . . . ?
N1 C5 C6 C1 -61.31(12) . . . . ?
N2 N1 C5 C4 -54.04(10) . . . . ?
N2 N1 C5 C6 62.39(10) . . . . ?
N2 N1 C7 O2 176.73(10) . . . . ?
N2 N1 C7 N3 -5.68(10) . . . . ?
N2 C2 C3 C4 -56.47(13) . . . . ?
C1 O1 C6 C5 99.01(11) . . . . ?
C1 C2 C3 C4 54.68(13) . . . . ?
C2 N2 C8 O3 -46.44(15) . . . . ?
C2 N2 C8 N3 135.67(9) . . . . ?
C2 C1 C6 O1 109.22(11) . . . . ?
C2 C1 C6 C5 0.20(14) . . . . ?
C2 C3 C4 C5 0.20(15) . . . . ?
C3 C4 C5 N1 55.70(12) . . . . ?
C3 C4 C5 C6 -55.02(13) . . . . ?
C4 C5 C6 O1 -11.67(13) . . . . ?
C4 C5 C6 C1 52.96(13) . . . . ?
C5 N1 N2 C2 -0.78(11) . . . . ?
C5 N1 N2 C8 132.39(8) . . . . ?
C5 N1 C7 O2 47.98(15) . . . . ?
C5 N1 C7 N3 -134.43(9) . . . . ?
C6 O1 C1 C2 -99.90(11) . . . . ?
C6 C1 C2 N2 60.93(11) . . . . ?
C6 C1 C2 C3 -53.34(13) . . . . ?
C7 N1 N2 C2 -134.07(9) . . . . ?
C7 N1 N2 C8 -0.89(10) . . . . ?
C7 N1 C5 C4 72.87(11) . . . . ?
C7 N1 C5 C6 -170.70(9) . . . . ?
C7 N3 C8 O3 171.02(11) . . . . ?
C7 N3 C8 N2 -11.11(11) . . . . ?
C8 N2 C2 C1 172.08(9) . . . . ?
C8 N2 C2 C3 -71.36(11) . . . . ?
C8 N3 C7 O2 -171.86(11) . . . . ?
C8 N3 C7 N1 10.55(11) . . . . ?
C9 N3 C7 O2 0.63(17) . . . . ?
C9 N3 C7 N1 -176.95(9) . . . . ?
C9 N3 C8 O3 -1.47(17) . . . . ?
C9 N3 C8 N2 176.40(10) . . . . ?
